data_7104982
loop_
_publ_author_name
'Takamizawa, Satoshi'
'Takasaki, Yuichi'
'Miyake, Ryosuke'

_publ_section_title
;
 Host-guest transformational correlations for a gas inclusion
 co-crystal on changing gas pressure and temperature.
;
_journal_issue 43
_journal_name_full 'Chemical communications (Cambridge, England)'
_journal_page_first 6625
_journal_page_last 6627
_journal_paper_doi 10.1039/b914922h
_journal_year 2009
_chemical_formula_moiety 'C32 H24 Cu2 N2 O8, 2.91 (C O2)'
_chemical_formula_sum 'C34.91 H24 Cu2 N2 O13.82'
_chemical_formula_weight 819.78
_chemical_name_systematic
;
?
;
_space_group_IT_number 2
_symmetry_cell_setting triclinic
_symmetry_space_group_name_Hall '-P 1'
_symmetry_space_group_name_H-M 'P -1'
_atom_sites_solution_hydrogens geom
_atom_sites_solution_primary direct
_atom_sites_solution_secondary difmap
_audit_creation_method SHELXL-97
_cell_angle_alpha 71.090(4)
_cell_angle_beta 66.112(4)
_cell_angle_gamma 63.052(4)
_cell_formula_units_Z 1
_cell_length_a 9.6898(19)
_cell_length_b 10.420(2)
_cell_length_c 10.939(2)
_cell_measurement_reflns_used 916
_cell_measurement_temperature 233
_cell_measurement_theta_max 20.95
_cell_measurement_theta_min 2.23
_cell_volume 886.8(3)
_computing_cell_refinement 'Bruker SMART'
_computing_data_collection 'Bruker SMART'
_computing_data_reduction 'Bruker SAINT'
_computing_molecular_graphics 'Bruker SHELXTL'
_computing_publication_material 'Bruker SHELXTL'
_computing_structure_refinement 'SHELXL-97 (Sheldrick, 1997)'
_computing_structure_solution 'SHELXS-97 (Sheldrick, 1990)'
_diffrn_ambient_temperature 233
_diffrn_detector_area_resol_mean 8.366
_diffrn_measured_fraction_theta_full 0.996
_diffrn_measured_fraction_theta_max 0.996
_diffrn_measurement_device_type 'CCD area detector'
_diffrn_measurement_method 'phi and omega scans'
_diffrn_radiation_monochromator graphite
_diffrn_radiation_source 'fine-focus sealed tube'
_diffrn_radiation_type MoK\a
_diffrn_radiation_wavelength 0.71073
_diffrn_reflns_av_R_equivalents 0.0409
_diffrn_reflns_av_sigmaI/netI 0.1001
_diffrn_reflns_limit_h_max 12
_diffrn_reflns_limit_h_min -12
_diffrn_reflns_limit_k_max 7
_diffrn_reflns_limit_k_min -13
_diffrn_reflns_limit_l_max 13
_diffrn_reflns_limit_l_min -13
_diffrn_reflns_number 5624
_diffrn_reflns_theta_full 26.37
_diffrn_reflns_theta_max 26.37
_diffrn_reflns_theta_min 2.07
_exptl_absorpt_coefficient_mu 1.270
_exptl_absorpt_correction_T_max 0.9392
_exptl_absorpt_correction_T_min 0.7017
_exptl_absorpt_correction_type empirical
_exptl_absorpt_process_details
;
SADABS; sheldrick, 1996
;
_exptl_crystal_colour blue
_exptl_crystal_density_diffrn 1.535
_exptl_crystal_density_method 'not measured'
_exptl_crystal_description plate
_exptl_crystal_F_000 418
_exptl_crystal_size_max 0.30
_exptl_crystal_size_mid 0.30
_exptl_crystal_size_min 0.05
_refine_diff_density_max 0.904
_refine_diff_density_min -0.810
_refine_diff_density_rms 0.172
_refine_ls_extinction_method none
_refine_ls_goodness_of_fit_ref 1.015
_refine_ls_hydrogen_treatment constr
_refine_ls_matrix_type full
_refine_ls_number_parameters 247
_refine_ls_number_reflns 3610
_refine_ls_number_restraints 96
_refine_ls_restrained_S_all 1.021
_refine_ls_R_factor_all 0.1132
_refine_ls_R_factor_gt 0.0625
_refine_ls_shift/su_max 0.000
_refine_ls_shift/su_mean 0.000
_refine_ls_structure_factor_coef Fsqd
_refine_ls_weighting_details 'calc w=1/[\s^2^(Fo^2^)+(0.0967P)^2^+0.0000P] where P=(Fo^2^+2Fc^2^)/3'
_refine_ls_weighting_scheme calc
_refine_ls_wR_factor_gt 0.1473
_refine_ls_wR_factor_ref 0.1847
_reflns_number_gt 2273
_reflns_number_total 3610
_reflns_threshold_expression >2sigma(I)
_cod_data_source_file b914922h.txt
_cod_data_source_block 81111t4_1b_233K
_cod_depositor_comments
;
The following automatic conversions were performed:
'_symmetry_cell_setting' value 'Triclinic' changed to 'triclinic'
according to '/home/saulius/struct/CIF-dictionaries/cif_core.dic'
dictionary named 'cif_core.dic' version 2.4.1 from 2010-06-29.

Automatic conversion script
Id: cif_fix_enum 1527 2010-12-29 10:47:43Z saulius 
;
_cod_original_sg_symbol_H-M P-1
_cod_database_code 7104982

loop_
_symmetry_equiv_pos_as_xyz
'x, y, z'
'-x, -y, -z'

loop_
_atom_site_label
_atom_site_type_symbol
_atom_site_fract_x
_atom_site_fract_y
_atom_site_fract_z
_atom_site_U_iso_or_equiv
_atom_site_adp_type
_atom_site_occupancy
_atom_site_symmetry_multiplicity
_atom_site_calc_flag
_atom_site_refinement_flags
_atom_site_disorder_assembly
_atom_site_disorder_group
C1SB C 0.659(14) 0.603(17) 0.976(4) 0.188(9) Uani 0.261(14) 1 d PDU A 1
O2SB O 0.561(6) 0.553(6) 1.039(5) 0.199(11) Uani 0.261(14) 1 d PDU A 1
O1SB O 0.753(6) 0.648(4) 0.890(4) 0.186(13) Uani 0.261(14) 1 d PDU A 1
C1SA C 0.630(5) 0.600(6) 0.9825(19) 0.191(8) Uani 0.700(17) 1 d PDU B 2
O2SA O 0.638(2) 0.5669(16) 1.0920(12) 0.167(7) Uani 0.700(17) 1 d PDU B 2
O1SA O 0.594(2) 0.6148(16) 0.8884(13) 0.184(8) Uani 0.700(17) 1 d PDU B 2
O3S O 0.5096(16) 0.8970(13) 0.9856(11) 0.194(7) Uani 0.99(2) 1 d PU . .
C2S C 0.5000 1.0000 1.0000 0.165(9) Uani 0.99(2) 2 d SPU . .
C8 C 1.0385(7) 0.6305(7) 0.2557(6) 0.0424(15) Uani 1 1 d . . .
C9 C 1.0593(6) 0.7080(5) 0.1116(4) 0.0481(16) Uani 1 1 d G . .
C14 C 0.9703(6) 0.7073(6) 0.0393(5) 0.075(2) Uani 1 1 d G . .
H14 H 0.8967 0.6590 0.0811 0.091 Uiso 1 1 calc R . .
C13 C 0.9903(7) 0.7779(7) -0.0949(5) 0.093(3) Uani 1 1 d G . .
H13 H 0.9301 0.7774 -0.1438 0.112 Uiso 1 1 calc R . .
C12 C 1.0992(8) 0.8493(6) -0.1567(4) 0.088(3) Uani 1 1 d G . .
H12 H 1.1127 0.8970 -0.2475 0.106 Uiso 1 1 calc R . .
C11 C 1.1882(7) 0.8500(6) -0.0844(5) 0.087(3) Uani 1 1 d G . .
H11 H 1.2618 0.8983 -0.1262 0.104 Uiso 1 1 calc R . .
C10 C 1.1682(6) 0.7794(6) 0.0498(5) 0.067(2) Uani 1 1 d G . .
H10 H 1.2284 0.7799 0.0987 0.080 Uiso 1 1 calc R . .
C1 C 0.8349(6) 0.7471(7) 0.5766(6) 0.0374(14) Uani 1 1 d . . .
C2 C 0.7354(4) 0.8947(4) 0.6146(4) 0.0388(14) Uani 1 1 d G . .
C7 C 0.8098(4) 0.9753(5) 0.6262(5) 0.0503(16) Uani 1 1 d G . .
H7 H 0.9230 0.9367 0.6095 0.060 Uiso 1 1 calc R . .
C6 C 0.7169(6) 1.1128(4) 0.6625(5) 0.064(2) Uani 1 1 d G . .
H6 H 0.7672 1.1673 0.6703 0.076 Uiso 1 1 calc R . .
C5 C 0.5495(6) 1.1698(4) 0.6871(5) 0.069(2) Uani 1 1 d G . .
H5 H 0.4867 1.2628 0.7117 0.083 Uiso 1 1 calc R . .
C4 C 0.4751(4) 1.0893(5) 0.6756(5) 0.062(2) Uani 1 1 d G . .
H4 H 0.3619 1.1278 0.6922 0.075 Uiso 1 1 calc R . .
C3 C 0.5680(4) 0.9517(5) 0.6393(5) 0.0514(17) Uani 1 1 d G . .
H3 H 0.5177 0.8973 0.6315 0.062 Uiso 1 1 calc R . .
C15 C 0.6406(6) 0.4359(6) 0.4118(6) 0.0371(14) Uani 1 1 d . . .
H15 H 0.7382 0.3893 0.3482 0.045 Uiso 1 1 calc R . .
C16 C 0.5030(6) 0.5560(6) 0.5907(6) 0.0344(13) Uani 1 1 d . . .
H16 H 0.5010 0.5966 0.6569 0.041 Uiso 1 1 calc R . .
Cu1 Cu 0.87072(7) 0.48993(8) 0.50197(8) 0.0335(3) Uani 1 1 d . . .
N1 N 0.6452(5) 0.4932(5) 0.5035(5) 0.0330(11) Uani 1 1 d . . .
O4 O 0.9208(5) 0.5886(5) 0.3125(4) 0.0511(12) Uani 1 1 d . . .
O3 O 1.1388(5) 0.6131(5) 0.3101(4) 0.0457(11) Uani 1 1 d . . .
O2 O 0.9857(5) 0.6978(5) 0.5601(5) 0.0465(11) Uani 1 1 d . . .
O1 O 0.7635(5) 0.6799(5) 0.5623(5) 0.0440(11) Uani 1 1 d . . .

loop_
_atom_site_aniso_label
_atom_site_aniso_U_11
_atom_site_aniso_U_22
_atom_site_aniso_U_33
_atom_site_aniso_U_23
_atom_site_aniso_U_13
_atom_site_aniso_U_12
C1SB 0.246(16) 0.126(11) 0.078(10) -0.018(10) -0.007(12) -0.011(10)
O2SB 0.248(17) 0.132(12) 0.094(12) -0.018(12) -0.015(13) -0.003(12)
O1SB 0.24(2) 0.121(15) 0.077(14) -0.007(13) 0.003(16) -0.027(15)
C1SA 0.246(15) 0.125(10) 0.076(10) -0.016(9) -0.002(11) -0.009(10)
O2SA 0.243(15) 0.121(9) 0.086(9) -0.023(8) -0.037(9) -0.032(8)
O1SA 0.237(15) 0.132(10) 0.072(8) -0.030(7) -0.023(9) 0.010(9)
O3S 0.261(10) 0.182(10) 0.143(8) -0.026(6) -0.062(6) -0.090(7)
C2S 0.205(12) 0.159(12) 0.135(11) -0.032(8) -0.051(8) -0.067(8)
C8 0.037(3) 0.040(4) 0.043(4) -0.011(3) -0.009(3) -0.007(3)
C9 0.047(4) 0.047(4) 0.041(4) -0.005(3) -0.011(3) -0.013(3)
C14 0.078(5) 0.096(7) 0.057(6) 0.009(4) -0.034(5) -0.040(5)
C13 0.092(7) 0.122(9) 0.059(6) 0.009(5) -0.039(5) -0.036(6)
C12 0.091(7) 0.100(8) 0.056(6) 0.005(5) -0.028(5) -0.029(6)
C11 0.105(7) 0.088(7) 0.059(6) 0.004(5) -0.006(5) -0.056(6)
C10 0.071(5) 0.071(6) 0.053(5) -0.003(4) -0.014(4) -0.032(4)
C1 0.031(3) 0.046(4) 0.040(4) -0.003(3) -0.015(3) -0.017(3)
C2 0.045(3) 0.039(4) 0.034(4) -0.003(3) -0.015(3) -0.017(3)
C7 0.064(4) 0.041(4) 0.049(4) -0.001(3) -0.021(3) -0.023(3)
C6 0.095(6) 0.041(4) 0.060(5) -0.001(3) -0.031(5) -0.028(4)
C5 0.093(6) 0.037(4) 0.056(5) -0.007(3) -0.020(5) -0.010(4)
C4 0.056(4) 0.050(5) 0.054(5) -0.012(4) -0.012(4) 0.000(3)
C3 0.047(4) 0.050(4) 0.056(5) -0.012(3) -0.020(3) -0.012(3)
C15 0.028(3) 0.047(4) 0.041(4) -0.020(3) -0.006(3) -0.014(3)
C16 0.034(3) 0.038(3) 0.040(4) -0.012(3) -0.011(3) -0.017(2)
Cu1 0.0200(3) 0.0409(4) 0.0471(5) -0.0082(3) -0.0155(3) -0.0126(3)
N1 0.022(2) 0.043(3) 0.040(3) -0.009(2) -0.012(2) -0.014(2)
O4 0.037(2) 0.073(3) 0.047(3) 0.000(2) -0.020(2) -0.025(2)
O3 0.041(2) 0.056(3) 0.044(3) -0.001(2) -0.017(2) -0.024(2)
O2 0.032(2) 0.047(3) 0.066(3) -0.019(2) -0.016(2) -0.0134(19)
O1 0.032(2) 0.043(3) 0.069(3) -0.017(2) -0.023(2) -0.0128(18)

loop_
_atom_type_symbol
_atom_type_description
_atom_type_scat_dispersion_real
_atom_type_scat_dispersion_imag
_atom_type_scat_source
C C 0.0033 0.0016 'International Tables Vol C Tables 4.2.6.8 and 6.1.1.4'
H H 0.0000 0.0000 'International Tables Vol C Tables 4.2.6.8 and 6.1.1.4'
N N 0.0061 0.0033 'International Tables Vol C Tables 4.2.6.8 and 6.1.1.4'
O O 0.0106 0.0060 'International Tables Vol C Tables 4.2.6.8 and 6.1.1.4'
Cu Cu 0.3201 1.2651 'International Tables Vol C Tables 4.2.6.8 and 6.1.1.4'

loop_
_geom_angle_atom_site_label_1
_geom_angle_atom_site_label_2
_geom_angle_atom_site_label_3
_geom_angle
_geom_angle_site_symmetry_1
_geom_angle_site_symmetry_3
_geom_angle_publ_flag
O1SB C1SB O2SB 165(5) . . ?
O1SA C1SA O2SA 163(3) . . ?
O3S C2S O3S 180.0(11) 2_677 . ?
O3 C8 O4 125.3(6) . . ?
O3 C8 C9 117.7(5) . . ?
O4 C8 C9 117.0(5) . . ?
C14 C9 C10 120.0 . . ?
C14 C9 C8 119.8(4) . . ?
C10 C9 C8 120.2(4) . . ?
C9 C14 C13 120.0 . . ?
C12 C13 C14 120.0 . . ?
C11 C12 C13 120.0 . . ?
C12 C11 C10 120.0 . . ?
C11 C10 C9 120.0 . . ?
O1 C1 O2 124.4(6) . . ?
O1 C1 C2 117.9(4) . . ?
O2 C1 C2 117.7(4) . . ?
C7 C2 C3 120.0 . . ?
C7 C2 C1 119.9(3) . . ?
C3 C2 C1 120.1(3) . . ?
C2 C7 C6 120.0 . . ?
C7 C6 C5 120.0 . . ?
C4 C5 C6 120.0 . . ?
C3 C4 C5 120.0 . . ?
C4 C3 C2 120.0 . . ?
N1 C15 C16 121.4(5) . 2_666 ?
N1 C16 C15 122.7(5) . 2_666 ?
O4 Cu1 O2 88.88(19) . 2_766 ?
O4 Cu1 O1 89.89(19) . . ?
O2 Cu1 O1 169.60(14) 2_766 . ?
O4 Cu1 O3 169.27(15) . 2_766 ?
O2 Cu1 O3 88.57(18) 2_766 2_766 ?
O1 Cu1 O3 90.75(18) . 2_766 ?
O4 Cu1 N1 93.37(17) . . ?
O2 Cu1 N1 97.68(16) 2_766 . ?
O1 Cu1 N1 92.70(16) . . ?
O3 Cu1 N1 97.30(17) 2_766 . ?
O4 Cu1 Cu1 84.72(12) . 2_766 ?
O2 Cu1 Cu1 86.80(11) 2_766 2_766 ?
O1 Cu1 Cu1 82.80(11) . 2_766 ?
O3 Cu1 Cu1 84.73(12) 2_766 2_766 ?
N1 Cu1 Cu1 175.10(13) . 2_766 ?
C16 N1 C15 115.9(4) . . ?
C16 N1 Cu1 122.5(3) . . ?
C15 N1 Cu1 121.6(3) . . ?
C8 O4 Cu1 122.9(4) . . ?
C8 O3 Cu1 122.3(4) . 2_766 ?
C1 O2 Cu1 120.7(4) . 2_766 ?
C1 O1 Cu1 125.3(4) . . ?

loop_
_geom_bond_atom_site_label_1
_geom_bond_atom_site_label_2
_geom_bond_distance
_geom_bond_site_symmetry_2
_geom_bond_publ_flag
C1SB O1SB 1.157(7) . ?
C1SB O2SB 1.158(7) . ?
C1SA O1SA 1.159(7) . ?
C1SA O2SA 1.159(6) . ?
O3S C2S 1.093(12) . ?
C2S O3S 1.093(12) 2_677 ?
C8 O3 1.254(7) . ?
C8 O4 1.257(7) . ?
C8 C9 1.497(7) . ?
C9 C14 1.3900 . ?
C9 C10 1.3900 . ?
C14 C13 1.3900 . ?
C13 C12 1.3900 . ?
C12 C11 1.3900 . ?
C11 C10 1.3900 . ?
C1 O1 1.262(6) . ?
C1 O2 1.264(6) . ?
C1 C2 1.488(6) . ?
C2 C7 1.3900 . ?
C2 C3 1.3900 . ?
C7 C6 1.3900 . ?
C6 C5 1.3900 . ?
C5 C4 1.3900 . ?
C4 C3 1.3900 . ?
C15 N1 1.348(6) . ?
C15 C16 1.366(7) 2_666 ?
C16 N1 1.327(6) . ?
C16 C15 1.366(7) 2_666 ?
Cu1 O4 1.961(4) . ?
Cu1 O2 1.962(4) 2_766 ?
Cu1 O1 1.965(4) . ?
Cu1 O3 1.973(4) 2_766 ?
Cu1 N1 2.163(4) . ?
Cu1 Cu1 2.5896(12) 2_766 ?
O3 Cu1 1.973(4) 2_766 ?
O2 Cu1 1.962(4) 2_766 ?

loop_
_geom_torsion_atom_site_label_1
_geom_torsion_atom_site_label_2
_geom_torsion_atom_site_label_3
_geom_torsion_atom_site_label_4
_geom_torsion
_geom_torsion_site_symmetry_1
_geom_torsion_site_symmetry_2
_geom_torsion_site_symmetry_3
_geom_torsion_site_symmetry_4
_geom_torsion_publ_flag
O3 C8 C9 C14 168.5(4) . . . . ?
O4 C8 C9 C14 -11.7(7) . . . . ?
O3 C8 C9 C10 -10.9(7) . . . . ?
O4 C8 C9 C10 168.9(5) . . . . ?
C10 C9 C14 C13 0.0 . . . . ?
C8 C9 C14 C13 -179.4(5) . . . . ?
C9 C14 C13 C12 0.0 . . . . ?
C14 C13 C12 C11 0.0 . . . . ?
C13 C12 C11 C10 0.0 . . . . ?
C12 C11 C10 C9 0.0 . . . . ?
C14 C9 C10 C11 0.0 . . . . ?
C8 C9 C10 C11 179.4(5) . . . . ?
O1 C1 C2 C7 -177.4(4) . . . . ?
O2 C1 C2 C7 2.2(7) . . . . ?
O1 C1 C2 C3 3.0(7) . . . . ?
O2 C1 C2 C3 -177.4(4) . . . . ?
C3 C2 C7 C6 0.0 . . . . ?
C1 C2 C7 C6 -179.6(4) . . . . ?
C2 C7 C6 C5 0.0 . . . . ?
C7 C6 C5 C4 0.0 . . . . ?
C6 C5 C4 C3 0.0 . . . . ?
C5 C4 C3 C2 0.0 . . . . ?
C7 C2 C3 C4 0.0 . . . . ?
C1 C2 C3 C4 179.6(4) . . . . ?
C15 C16 N1 C15 -0.6(10) 2_666 . . . ?
C15 C16 N1 Cu1 177.0(4) 2_666 . . . ?
C16 C15 N1 C16 0.6(10) 2_666 . . . ?
C16 C15 N1 Cu1 -177.0(4) 2_666 . . . ?
O4 Cu1 N1 C16 -122.2(5) . . . . ?
O2 Cu1 N1 C16 148.5(5) 2_766 . . . ?
O1 Cu1 N1 C16 -32.1(5) . . . . ?
O3 Cu1 N1 C16 59.0(5) 2_766 . . . ?
Cu1 Cu1 N1 C16 -55.3(18) 2_766 . . . ?
O4 Cu1 N1 C15 55.3(5) . . . . ?
O2 Cu1 N1 C15 -34.0(5) 2_766 . . . ?
O1 Cu1 N1 C15 145.3(5) . . . . ?
O3 Cu1 N1 C15 -123.6(5) 2_766 . . . ?
Cu1 Cu1 N1 C15 122.2(15) 2_766 . . . ?
O3 C8 O4 Cu1 1.3(9) . . . . ?
C9 C8 O4 Cu1 -178.4(3) . . . . ?
O2 Cu1 O4 C8 -89.3(5) 2_766 . . . ?
O1 Cu1 O4 C8 80.4(5) . . . . ?
O3 Cu1 O4 C8 -13.0(13) 2_766 . . . ?
N1 Cu1 O4 C8 173.1(5) . . . . ?
Cu1 Cu1 O4 C8 -2.4(5) 2_766 . . . ?
O4 C8 O3 Cu1 1.4(9) . . . 2_766 ?
C9 C8 O3 Cu1 -178.9(3) . . . 2_766 ?
O1 C1 O2 Cu1 3.7(8) . . . 2_766 ?
C2 C1 O2 Cu1 -175.9(3) . . . 2_766 ?
O2 C1 O1 Cu1 -3.5(9) . . . . ?
C2 C1 O1 Cu1 176.1(3) . . . . ?
O4 Cu1 O1 C1 -83.3(5) . . . . ?
O2 Cu1 O1 C1 -0.1(13) 2_766 . . . ?
O3 Cu1 O1 C1 86.0(5) 2_766 . . . ?
N1 Cu1 O1 C1 -176.7(5) . . . . ?
Cu1 Cu1 O1 C1 1.4(5) 2_766 . . . ?
